data_9009808
loop_
_publ_author_name
'Dick, S.'

_publ_section_title
;
 Uber die struktur von synthetischem tinsleyit K[Al2(PO4)2(OH)(H2O)]*(H2O)
;
_journal_name_full 'Zeitschrift fur Naturforschung B'
_journal_page_first 1385
_journal_page_last 1390
_journal_volume 54
_journal_year 1999
_chemical_compound_source Synthetic
_chemical_formula_sum 'Al2 H5 K O11 P2'
_chemical_name_mineral Tinsleyite
_space_group_IT_number 14
_symmetry_space_group_name_Hall '-P 2yn'
_symmetry_space_group_name_H-M 'P 1 21/n 1'
_cell_angle_alpha 90
_cell_angle_beta 103.26
_cell_angle_gamma 90
_cell_formula_units_Z 4
_cell_length_a 9.499
_cell_length_b 9.503
_cell_length_c 9.535
_cell_volume 837.768
_database_code_amcsd 0015845
_exptl_crystal_density_diffrn 2.664
_cod_original_formula_sum 'K Al2 P2 O11 H5'
_cod_database_code 9009808

loop_
_space_group_symop_operation_xyz
x,y,z
1/2+x,1/2-y,1/2+z
1/2-x,1/2+y,1/2-z
-x,-y,-z

loop_
_atom_site_label
_atom_site_fract_x
_atom_site_fract_y
_atom_site_fract_z
_atom_site_U_iso_or_equiv
_atom_site_type_symbol
_atom_site_attached_hydrogens
K 0.51880 0.19600 0.89770 0.02800 K 0
Al1 0.39080 0.54530 0.37090 0.01100 Al 0
Al2 0.60190 0.22520 0.31050 0.01000 Al 0
P1 0.79510 0.02610 0.14810 0.01000 P 0
P2 0.79100 0.18510 0.63330 0.01000 P 0
O1 0.94720 0.08810 0.20300 0.01300 O 0
O2 0.67890 0.11850 0.18520 0.01300 O 0
O3 0.75990 0.01100 -0.01790 0.01100 O 0
O4 0.71240 0.38120 0.28390 0.01100 O 0
O5 0.94650 0.23400 0.66240 0.01600 O 0
O6 0.78350 0.03980 0.70540 0.01300 O 0
O7 0.69720 0.28640 0.69470 0.01400 O 0
O8 0.73850 0.16730 0.47170 0.01500 O 0
O-H9 0.49940 0.36380 0.44320 0.01100 O 1
Wat10 0.49300 0.06130 0.34980 0.02400 O 2
Wat11 0.30710 0.14880 0.53400 0.02700 O 2

loop_
_cod_changelog_entry_id
_cod_changelog_entry_author
_cod_changelog_entry_date
_cod_changelog_entry_text
1
;cod-tools version 3.8.0
Id: cif_guess_AMCSD_atom_types 9574 2023-05-10 09:00:05Z saulius
;
2023-05-10T18:52:10+03:00
;Derived atom types and hydrogen counts
from atom names that follow the AMCSD naming convention
(Wat == water, O-H == hydroxyl).
;

loop_
_cod_related_entry_id
_cod_related_entry_database
_cod_related_entry_code
1 AMCSD 0015845
